data_7112614
loop_
_publ_author_name
'Alicea A. Leitch'
'Ilia Korobkov'
'Abdeljalil Assoud'
'Jaclyn L. Brusso'

_publ_section_title
;
 Non-innocent pyridyl nitrogens: unprecedented interconversion of
 N-bridgehead-thiadiazolium salts and thiatriazine in the generation of
 thiatriazinyl
;
_journal_name_full Chem.Commun.
_journal_page_first 4934
_journal_paper_doi 10.1039/C4CC01433B
_journal_volume 50
_journal_year 2014
_chemical_formula_sum 'C14 H9 F6 N5 O6 S4'
_chemical_formula_weight 585.50
_chemical_name_systematic
; 
 ? 
;
_space_group_IT_number 2
_space_group_name_Hall '-P 1'
_symmetry_cell_setting triclinic
_symmetry_space_group_name_Hall '-P 1'
_symmetry_space_group_name_H-M 'P -1'
_atom_sites_solution_hydrogens geom
_atom_sites_solution_primary direct
_atom_sites_solution_secondary difmap
_audit_creation_method SHELXL-97
_cell_angle_alpha 88.7192(17)
_cell_angle_beta 78.5886(16)
_cell_angle_gamma 83.6975(17)
_cell_formula_units_Z 2
_cell_length_a 8.4770(3)
_cell_length_b 10.1380(3)
_cell_length_c 12.6490(4)
_cell_measurement_reflns_used 452
_cell_measurement_temperature 296(2)
_cell_measurement_theta_max 30
_cell_measurement_theta_min 1.5
_cell_volume 1059.12(6)
_computing_cell_refinement 'Bruker APEX II'
_computing_data_collection 'Bruker Kappa APEX II'
_computing_data_reduction 'Bruker APEX II'
_computing_molecular_graphics Mercury
_computing_structure_refinement 'SHELXL-2013 (Sheldrick, 2013)'
_computing_structure_solution 'Direct Method'
_diffrn_ambient_temperature 296(2)
_diffrn_measured_fraction_theta_full 0.999
_diffrn_measured_fraction_theta_max 0.999
_diffrn_measurement_device_type 'Bruker Kappa APEX II'
_diffrn_measurement_method 'Omega and phi scan'
_diffrn_radiation_monochromator graphite
_diffrn_radiation_source 'fine-focus sealed tube'
_diffrn_radiation_type MoK\a
_diffrn_radiation_wavelength 0.71073
_diffrn_reflns_av_R_equivalents 0.0188
_diffrn_reflns_av_sigmaI/netI 0.0182
_diffrn_reflns_limit_h_max 10
_diffrn_reflns_limit_h_min -10
_diffrn_reflns_limit_k_max 12
_diffrn_reflns_limit_k_min -12
_diffrn_reflns_limit_l_max 15
_diffrn_reflns_limit_l_min -15
_diffrn_reflns_number 16882
_diffrn_reflns_theta_full 26.37
_diffrn_reflns_theta_max 26.37
_diffrn_reflns_theta_min 1.64
_diffrn_standards_decay_% 0
_diffrn_standards_interval_time 90
_diffrn_standards_number 3
_exptl_absorpt_coefficient_mu 0.547
_exptl_absorpt_correction_T_max 0.9679
_exptl_absorpt_correction_T_min 0.9032
_exptl_absorpt_correction_type empirical
_exptl_absorpt_process_details SADABS
_exptl_crystal_colour yellow
_exptl_crystal_density_diffrn 1.836
_exptl_crystal_density_method 'not measured'
_exptl_crystal_description block
_exptl_crystal_F_000 588
_exptl_crystal_size_max 0.19
_exptl_crystal_size_mid 0.09
_exptl_crystal_size_min 0.06
_refine_diff_density_max 1.232
_refine_diff_density_min -0.663
_refine_diff_density_rms 0.079
_refine_ls_extinction_method none
_refine_ls_goodness_of_fit_ref 1.224
_refine_ls_hydrogen_treatment constr
_refine_ls_matrix_type full
_refine_ls_number_parameters 317
_refine_ls_number_reflns 4339
_refine_ls_number_restraints 91
_refine_ls_restrained_S_all 1.212
_refine_ls_R_factor_all 0.0661
_refine_ls_R_factor_gt 0.0548
_refine_ls_shift/su_max 0.000
_refine_ls_shift/su_mean 0.000
_refine_ls_structure_factor_coef Fsqd
_refine_ls_weighting_details 'calc w=1/[\s^2^(Fo^2^)+(0.0166P)^2^+2.2024P] where P=(Fo^2^+2Fc^2^)/3'
_refine_ls_weighting_scheme calc
_refine_ls_wR_factor_gt 0.1116
_refine_ls_wR_factor_ref 0.1195
_reflns_number_gt 3639
_reflns_number_total 4339
_reflns_threshold_expression >2sigma(I)
_cod_data_source_file c4cc01433b2.cif
_cod_data_source_block double5_0m
_cod_original_sg_symbol_H-M P-1
_cod_database_code 7112614
_shelxl_version_number 2013-4

loop_
_symmetry_equiv_pos_as_xyz
'x, y, z'
'-x, -y, -z'

loop_
_atom_site_label
_atom_site_type_symbol
_atom_site_fract_x
_atom_site_fract_y
_atom_site_fract_z
_atom_site_U_iso_or_equiv
_atom_site_adp_type
_atom_site_occupancy
_atom_site_symmetry_multiplicity
_atom_site_calc_flag
_atom_site_refinement_flags
S1 S 0.00754(12) 0.40239(9) 0.61928(7) 0.0418(2) Uani 1 1 d U
S2 S 0.33418(11) 0.45447(8) 0.17808(7) 0.0361(2) Uani 1 1 d U
C1 C 0.1513(4) 0.2432(3) 0.4819(2) 0.0313(7) Uani 1 1 d U
N1 N 0.0855(4) 0.3651(3) 0.4940(2) 0.0368(6) Uani 1 1 d U
N2 N 0.2222(4) 0.1881(3) 0.3830(2) 0.0365(7) Uani 1 1 d U
H2A H 0.2391 0.1031 0.3778 0.044 Uiso 1 1 calc R
C2 C 0.2675(4) 0.2635(3) 0.2918(2) 0.0304(7) Uani 1 1 d U
N3 N 0.2922(3) 0.3872(3) 0.2964(2) 0.0345(6) Uani 1 1 d U
C3 C 0.1420(4) 0.1677(3) 0.5807(3) 0.0325(7) Uani 1 1 d U
C4 C 0.1970(5) 0.0384(4) 0.6016(3) 0.0467(9) Uani 1 1 d U
H4B H 0.2510 -0.0178 0.5458 0.056 Uiso 1 1 calc R
C5 C 0.1701(5) -0.0055(4) 0.7066(3) 0.0539(10) Uani 1 1 d U
H5B H 0.2077 -0.0919 0.7224 0.065 Uiso 1 1 calc R
C6 C 0.0878(5) 0.0779(4) 0.7890(3) 0.0464(9) Uani 1 1 d U
H6B H 0.0687 0.0465 0.8595 0.056 Uiso 1 1 calc R
C7 C 0.0346(5) 0.2045(4) 0.7680(3) 0.0419(8) Uani 1 1 d U
H7A H -0.0207 0.2610 0.8232 0.050 Uiso 1 1 calc R
N4 N 0.0643(3) 0.2471(3) 0.6636(2) 0.0340(6) Uani 1 1 d U
C8 C 0.2870(4) 0.2108(3) 0.1843(2) 0.0279(6) Uani 1 1 d U
C9 C 0.2716(4) 0.0865(3) 0.1476(3) 0.0371(8) Uani 1 1 d U
H9A H 0.2435 0.0184 0.1957 0.045 Uiso 1 1 calc R
C10 C 0.2988(5) 0.0659(4) 0.0382(3) 0.0453(9) Uani 1 1 d U
H10A H 0.2880 -0.0168 0.0116 0.054 Uiso 1 1 calc R
C11 C 0.3425(5) 0.1683(4) -0.0328(3) 0.0446(9) Uani 1 1 d U
H11A H 0.3631 0.1530 -0.1068 0.054 Uiso 1 1 calc R
C12 C 0.3552(4) 0.2902(4) 0.0046(3) 0.0379(8) Uani 1 1 d U
H12A H 0.3837 0.3590 -0.0428 0.046 Uiso 1 1 calc R
N5 N 0.3256(3) 0.3093(3) 0.1128(2) 0.0298(6) Uani 1 1 d U
S3 S 0.77378(11) 0.29541(9) 0.07515(7) 0.0389(2) Uani 1 1 d U
O1 O 0.9195(4) 0.2227(4) 0.0215(3) 0.0939(13) Uani 1 1 d U
O2 O 0.6639(4) 0.2159(3) 0.1402(3) 0.0603(8) Uani 1 1 d U
O3 O 0.6975(4) 0.3930(3) 0.0129(2) 0.0636(8) Uani 1 1 d U
C13 C 0.8398(5) 0.3941(4) 0.1723(4) 0.0517(10) Uani 1 1 d U
F1 F 0.9444(5) 0.4740(4) 0.1258(3) 0.1281(15) Uani 1 1 d U
F2 F 0.7219(4) 0.4670(4) 0.2294(3) 0.1306(17) Uani 1 1 d U
F3 F 0.9160(4) 0.3216(3) 0.2376(2) 0.0839(9) Uani 1 1 d U
S4 S 0.38283(14) 0.80223(10) 0.33145(8) 0.0505(3) Uani 1 1 d U
O4 O 0.5215(7) 0.8640(7) 0.2962(4) 0.172(3) Uani 1 1 d U
O5 O 0.2456(6) 0.8927(4) 0.3768(3) 0.1048(15) Uani 1 1 d U
O6 O 0.3417(4) 0.7149(3) 0.2589(3) 0.0711(9) Uani 1 1 d U
C14 C 0.4218(6) 0.7043(5) 0.4459(4) 0.0636(12) Uani 1 1 d U
F4 F 0.5524(7) 0.6220(5) 0.4135(4) 0.174(2) Uani 1 1 d U
F5 F 0.3080(6) 0.6421(5) 0.4886(4) 0.170(2) Uani 1 1 d U
F6 F 0.4625(4) 0.7747(3) 0.5196(2) 0.0883(9) Uani 1 1 d U

loop_
_atom_site_aniso_label
_atom_site_aniso_U_11
_atom_site_aniso_U_22
_atom_site_aniso_U_33
_atom_site_aniso_U_23
_atom_site_aniso_U_13
_atom_site_aniso_U_12
S1 0.0598(6) 0.0315(4) 0.0274(4) -0.0015(3) 0.0029(4) 0.0029(4)
S2 0.0482(5) 0.0286(4) 0.0297(4) -0.0004(3) -0.0012(4) -0.0077(4)
C1 0.0394(18) 0.0273(16) 0.0258(15) 0.0006(12) -0.0043(13) -0.0014(13)
N1 0.0500(17) 0.0295(14) 0.0264(14) -0.0013(11) -0.0008(12) 0.0037(12)
N2 0.0570(18) 0.0228(13) 0.0260(13) -0.0013(11) -0.0026(12) 0.0029(12)
C2 0.0352(17) 0.0287(16) 0.0254(15) -0.0015(12) -0.0045(13) 0.0018(13)
N3 0.0449(16) 0.0303(14) 0.0261(14) -0.0024(11) -0.0030(12) -0.0019(12)
C3 0.0405(18) 0.0310(16) 0.0262(15) 0.0004(12) -0.0066(13) -0.0045(14)
C4 0.066(3) 0.0325(18) 0.039(2) 0.0029(15) -0.0102(18) 0.0031(17)
C5 0.074(3) 0.040(2) 0.048(2) 0.0162(17) -0.017(2) -0.0028(19)
C6 0.055(2) 0.056(2) 0.0311(18) 0.0145(16) -0.0123(17) -0.0143(18)
C7 0.050(2) 0.050(2) 0.0253(16) 0.0040(15) -0.0045(15) -0.0120(17)
N4 0.0435(16) 0.0318(14) 0.0259(13) 0.0010(11) -0.0041(12) -0.0054(12)
C8 0.0293(15) 0.0278(15) 0.0259(15) -0.0005(12) -0.0051(12) 0.0005(12)
C9 0.047(2) 0.0280(16) 0.0366(18) -0.0008(14) -0.0081(15) -0.0034(14)
C10 0.056(2) 0.0380(19) 0.043(2) -0.0134(16) -0.0132(18) -0.0044(17)
C11 0.052(2) 0.056(2) 0.0262(17) -0.0093(16) -0.0086(16) -0.0058(18)
C12 0.0444(19) 0.045(2) 0.0235(16) 0.0023(14) -0.0043(14) -0.0055(16)
N5 0.0334(14) 0.0290(14) 0.0257(13) -0.0010(10) -0.0031(11) -0.0026(11)
S3 0.0467(5) 0.0375(5) 0.0325(4) -0.0020(4) -0.0086(4) -0.0025(4)
O1 0.074(2) 0.117(3) 0.079(2) -0.048(2) 0.0011(19) 0.023(2)
O2 0.0659(19) 0.0510(17) 0.073(2) 0.0276(15) -0.0302(16) -0.0226(14)
O3 0.088(2) 0.0604(19) 0.0519(17) 0.0250(14) -0.0330(16) -0.0201(16)
C13 0.055(2) 0.046(2) 0.058(3) -0.0070(18) -0.022(2) -0.0039(18)
F1 0.162(4) 0.116(3) 0.141(3) 0.033(2) -0.068(3) -0.099(3)
F2 0.102(3) 0.152(3) 0.141(3) -0.112(3) -0.057(2) 0.052(2)
F3 0.097(2) 0.087(2) 0.084(2) 0.0003(16) -0.0607(18) -0.0046(17)
S4 0.0748(7) 0.0418(5) 0.0387(5) 0.0018(4) -0.0142(5) -0.0180(5)
O4 0.175(5) 0.298(8) 0.085(3) 0.063(4) -0.053(3) -0.179(5)
O5 0.174(4) 0.067(2) 0.073(2) -0.0253(19) -0.055(3) 0.053(3)
O6 0.097(3) 0.067(2) 0.0555(19) -0.0147(15) -0.0271(18) -0.0104(18)
C14 0.079(3) 0.052(3) 0.064(3) 0.003(2) -0.031(2) 0.007(2)
F4 0.209(5) 0.153(4) 0.146(4) -0.042(3) -0.075(3) 0.128(4)
F5 0.202(4) 0.235(5) 0.129(3) 0.132(4) -0.105(3) -0.160(4)
F6 0.097(2) 0.116(3) 0.0607(17) -0.0080(17) -0.0420(16) -0.0019(19)

loop_
_atom_type_symbol
_atom_type_description
_atom_type_scat_dispersion_real
_atom_type_scat_dispersion_imag
_atom_type_scat_source
C C 0.0033 0.0016 'International Tables Vol C Tables 4.2.6.8 and 6.1.1.4'
H H 0.0000 0.0000 'International Tables Vol C Tables 4.2.6.8 and 6.1.1.4'
N N 0.0061 0.0033 'International Tables Vol C Tables 4.2.6.8 and 6.1.1.4'
S S 0.1246 0.1234 'International Tables Vol C Tables 4.2.6.8 and 6.1.1.4'
F F 0.0171 0.0103 'International Tables Vol C Tables 4.2.6.8 and 6.1.1.4'
O O 0.0106 0.0060 'International Tables Vol C Tables 4.2.6.8 and 6.1.1.4'

loop_
_geom_angle_atom_site_label_1
_geom_angle_atom_site_label_2
_geom_angle_atom_site_label_3
_geom_angle
N1 S1 N4 92.81(14)
N3 S2 N5 92.93(13)
N1 C1 N2 123.3(3)
N1 C1 C3 114.7(3)
N2 C1 C3 122.1(3)
C1 N1 S1 112.7(2)
C1 N2 C2 122.9(3)
N3 C2 N2 122.6(3)
N3 C2 C8 115.1(3)
N2 C2 C8 122.2(3)
C2 N3 S2 112.6(2)
N4 C3 C4 119.3(3)
N4 C3 C1 108.5(3)
C4 C3 C1 132.2(3)
C5 C4 C3 118.5(4)
C4 C5 C6 120.5(4)
C7 C6 C5 120.6(3)
C6 C7 N4 118.1(3)
C3 N4 C7 122.9(3)
C3 N4 S1 111.3(2)
C7 N4 S1 125.8(3)
N5 C8 C9 119.9(3)
N5 C8 C2 108.2(3)
C9 C8 C2 131.9(3)
C10 C9 C8 118.4(3)
C9 C10 C11 120.1(3)
C12 C11 C10 120.7(3)
C11 C12 N5 118.4(3)
C8 N5 C12 122.5(3)
C8 N5 S2 111.1(2)
C12 N5 S2 126.4(2)
O1 S3 O2 114.0(2)
O1 S3 O3 116.8(2)
O2 S3 O3 113.61(18)
O1 S3 C13 103.5(2)
O2 S3 C13 103.6(2)
O3 S3 C13 103.06(19)
F2 C13 F1 106.7(4)
F2 C13 F3 108.3(4)
F1 C13 F3 104.4(4)
F2 C13 S3 112.2(3)
F1 C13 S3 112.0(3)
F3 C13 S3 112.7(3)
O4 S4 O6 116.9(3)
O4 S4 O5 113.1(4)
O6 S4 O5 110.8(2)
O4 S4 C14 105.0(3)
O6 S4 C14 106.7(2)
O5 S4 C14 103.1(2)
F5 C14 F6 108.9(5)
F5 C14 F4 110.1(5)
F6 C14 F4 103.1(4)
F5 C14 S4 113.8(4)
F6 C14 S4 112.6(3)
F4 C14 S4 107.8(4)

loop_
_geom_bond_atom_site_label_1
_geom_bond_atom_site_label_2
_geom_bond_distance
S1 N1 1.627(3)
S1 N4 1.710(3)
S2 N3 1.621(3)
S2 N5 1.719(3)
C1 N1 1.298(4)
C1 N2 1.377(4)
C1 C3 1.444(4)
N2 C2 1.382(4)
C2 N3 1.298(4)
C2 C8 1.445(4)
C3 N4 1.352(4)
C3 C4 1.380(5)
C4 C5 1.375(5)
C5 C6 1.381(6)
C6 C7 1.352(5)
C7 N4 1.363(4)
C8 N5 1.355(4)
C8 C9 1.381(4)
C9 C10 1.374(5)
C10 C11 1.390(5)
C11 C12 1.356(5)
C12 N5 1.357(4)
S3 O1 1.421(3)
S3 O2 1.423(3)
S3 O3 1.429(3)
S3 C13 1.809(4)
C13 F2 1.282(5)
C13 F1 1.311(5)
C13 F3 1.312(5)
S4 O4 1.383(4)
S4 O6 1.406(3)
S4 O5 1.431(4)
S4 C14 1.801(5)
C14 F5 1.238(6)
C14 F6 1.307(5)
C14 F4 1.313(6)
